data_4340541
loop_
_publ_author_name
'Jayarathne, Upul'
'Chandrasekaran, Perumalreddy'
'Greene, Angelique F.'
'Mague, Joel T.'
'DeBeer, Serena'
'Lancaster, Kyle M.'
'Sproules, Stephen'
'Donahue, James P.'

_publ_section_title
;
 X-ray Absorption Spectroscopy Systematics at the Tungsten L-Edge.
;
_journal_issue 16
_journal_name_full 'Inorganic chemistry'
_journal_page_first 8230
_journal_page_last 8241
_journal_paper_doi 10.1021/ic500256a
_journal_volume 53
_journal_year 2014
_chemical_formula_moiety 'C24 H24 W'
_chemical_formula_sum 'C24 H24 W'
_chemical_formula_weight 496.28
_chemical_name_systematic
; 
 Tris(\h^4^-o-phenylenedimethylene)tungsten(VI) 
;
_space_group_IT_number 2
_symmetry_cell_setting triclinic
_symmetry_space_group_name_Hall '-P 1'
_symmetry_space_group_name_H-M 'P -1'
_atom_sites_solution_hydrogens geom
_atom_sites_solution_primary Patterson
_atom_sites_solution_secondary difmap
_audit_creation_method SHELXL-97
_cell_angle_alpha 105.100(1)
_cell_angle_beta 92.924(1)
_cell_angle_gamma 90.392(1)
_cell_formula_units_Z 2
_cell_length_a 6.8375(4)
_cell_length_b 11.1829(6)
_cell_length_c 11.8409(6)
_cell_measurement_reflns_used 9932
_cell_measurement_temperature 100(2)
_cell_measurement_theta_max 29.22
_cell_measurement_theta_min 2.23
_cell_volume 872.80(8)
_computing_cell_refinement 'Bruker SAINT (Bruker-AXS 2009a)'
_computing_data_collection 'Bruker APEX2 (Bruker-AXS, 2009)'
_computing_data_reduction 'Bruker SAINT (Bruker-AXS 2009a)'
_computing_molecular_graphics 'Bruker SHELXTL(Bruker-AXS 2008)'
_computing_publication_material 'Bruker SHELXTL(Bruker-AXS 2008)'
_computing_structure_refinement 'SHELXL (Sheldrick, 2008)'
_computing_structure_solution 'SHELXS (Sheldrick, 2008)'
_diffrn_ambient_temperature 100(2)
_diffrn_measured_fraction_theta_full 0.987
_diffrn_measured_fraction_theta_max 0.987
_diffrn_measurement_device_type 'Bruker Smart APEX CCD'
_diffrn_measurement_method '\f and \w scans'
_diffrn_radiation_monochromator graphite
_diffrn_radiation_source 'fine-focus sealed tube'
_diffrn_radiation_type MoK\a
_diffrn_radiation_wavelength 0.71073
_diffrn_reflns_av_R_equivalents 0.0246
_diffrn_reflns_av_sigmaI/netI 0.0229
_diffrn_reflns_limit_h_max 9
_diffrn_reflns_limit_h_min -9
_diffrn_reflns_limit_k_max 14
_diffrn_reflns_limit_k_min -14
_diffrn_reflns_limit_l_max 15
_diffrn_reflns_limit_l_min -15
_diffrn_reflns_number 15457
_diffrn_reflns_theta_full 28.25
_diffrn_reflns_theta_max 28.25
_diffrn_reflns_theta_min 2.23
_exptl_absorpt_coefficient_mu 6.620
_exptl_absorpt_correction_T_max 0.6296
_exptl_absorpt_correction_T_min 0.3902
_exptl_absorpt_correction_type 'integration numerical Gaussian'
_exptl_crystal_colour orange
_exptl_crystal_density_diffrn 1.888
_exptl_crystal_density_method 'not measured'
_exptl_crystal_description Block
_exptl_crystal_F_000 484
_exptl_crystal_size_max 0.20
_exptl_crystal_size_mid 0.14
_exptl_crystal_size_min 0.08
_refine_diff_density_max 0.773
_refine_diff_density_min -0.579
_refine_diff_density_rms 0.092
_refine_ls_extinction_method none
_refine_ls_goodness_of_fit_ref 1.058
_refine_ls_hydrogen_treatment mixed
_refine_ls_matrix_type full
_refine_ls_number_parameters 274
_refine_ls_number_reflns 4267
_refine_ls_number_restraints 0
_refine_ls_restrained_S_all 1.058
_refine_ls_R_factor_all 0.0159
_refine_ls_R_factor_gt 0.0147
_refine_ls_shift/su_max 0.003
_refine_ls_shift/su_mean 0.000
_refine_ls_structure_factor_coef Fsqd
_refine_ls_weighting_details 'calc w=1/[\s^2^(Fo^2^)+(0.0130P)^2^+0.5597P] where P=(Fo^2^+2Fc^2^)/3'
_refine_ls_weighting_scheme calc
_refine_ls_wR_factor_gt 0.0332
_refine_ls_wR_factor_ref 0.0337
_reflns_number_gt 4102
_reflns_number_total 4267
_reflns_threshold_expression >2\s(I)
_cod_data_source_file ic500256a_si_003.cif
_cod_data_source_block jpd347_0m
_cod_depositor_comments
;
The following automatic conversions were performed:

'_symmetry_cell_setting' value 'Triclinic' changed to 'triclinic'
according to
/usr/data/users/saulius/crontab/automatic-downloads/rss-feeds/ACS/lib/dictionaries/cif_core.dic
dictionary named 'cif_core.dic' version 2.4.2 from 2011-04-26.

Automatic conversion script
Id: cif_fix_values 2281 2013-09-26 08:29:07Z andrius 

 Adding full bibliography for 4340540--4340541.cif.
;
_cod_original_sg_symbol_H-M P-1
_cod_database_code 4340541

loop_
_symmetry_equiv_pos_as_xyz
'x, y, z'
'-x, -y, -z'

loop_
_atom_site_label
_atom_site_type_symbol
_atom_site_fract_x
_atom_site_fract_y
_atom_site_fract_z
_atom_site_U_iso_or_equiv
_atom_site_adp_type
_atom_site_occupancy
_atom_site_symmetry_multiplicity
_atom_site_calc_flag
_atom_site_refinement_flags
W1 W 0.725695(11) 0.796953(7) 0.695605(7) 0.00976(3) Uani 1 1 d .
C1 C 0.4991(3) 0.9267(2) 0.6645(2) 0.0140(4) Uani 1 1 d .
H1A H 0.375(4) 0.926(2) 0.703(2) 0.017(7) Uiso 1 1 d .
H1B H 0.478(4) 0.924(3) 0.592(3) 0.022(7) Uiso 1 1 d .
C2 C 0.6462(3) 1.01769(19) 0.72909(19) 0.0129(4) Uani 1 1 d .
C3 C 0.6192(3) 1.1044(2) 0.83855(19) 0.0152(4) Uani 1 1 d .
H3 H 0.4934 1.1121 0.8700 0.018 Uiso 1 1 calc R
C4 C 0.7717(3) 1.1766(2) 0.8990(2) 0.0171(5) Uani 1 1 d .
H4 H 0.7515 1.2330 0.9725 0.021 Uiso 1 1 calc R
C5 C 0.9601(3) 1.1682(2) 0.8528(2) 0.0169(4) Uani 1 1 d .
H5 H 1.0646 1.2202 0.8948 0.020 Uiso 1 1 calc R
C6 C 0.9915(3) 1.0856(2) 0.7483(2) 0.0154(4) Uani 1 1 d .
H6 H 1.1179 1.0811 0.7179 0.018 Uiso 1 1 calc R
C7 C 0.8369(3) 1.0060(2) 0.68426(19) 0.0131(4) Uani 1 1 d .
C8 C 0.8639(3) 0.9017(2) 0.5840(2) 0.0148(4) Uani 1 1 d .
H8A H 0.991(4) 0.889(2) 0.562(2) 0.016(7) Uiso 1 1 d .
H8B H 0.785(4) 0.901(2) 0.523(2) 0.016(7) Uiso 1 1 d .
C9 C 0.4877(3) 0.6558(2) 0.65425(19) 0.0135(4) Uani 1 1 d .
H9A H 0.360(4) 0.679(3) 0.676(2) 0.022(7) Uiso 1 1 d .
H9B H 0.525(4) 0.584(2) 0.676(2) 0.016(6) Uiso 1 1 d .
C10 C 0.5210(3) 0.6608(2) 0.53508(19) 0.0130(4) Uani 1 1 d .
C11 C 0.3782(3) 0.6947(2) 0.4580(2) 0.0154(4) Uani 1 1 d .
H11 H 0.2476 0.7088 0.4812 0.018 Uiso 1 1 calc R
C12 C 0.4258(3) 0.7074(2) 0.3514(2) 0.0175(5) Uani 1 1 d .
H12 H 0.3282 0.7292 0.3007 0.021 Uiso 1 1 calc R
C13 C 0.6205(3) 0.6881(2) 0.3157(2) 0.0183(5) Uani 1 1 d .
H13 H 0.6520 0.6959 0.2407 0.022 Uiso 1 1 calc R
C14 C 0.7629(3) 0.6585(2) 0.38823(19) 0.0163(4) Uani 1 1 d .
H14 H 0.8933 0.6473 0.3639 0.020 Uiso 1 1 calc R
C15 C 0.7174(3) 0.6441(2) 0.50049(19) 0.0132(4) Uani 1 1 d .
C16 C 0.8610(3) 0.6277(2) 0.58963(19) 0.0134(4) Uani 1 1 d .
H16A H 0.995(4) 0.628(2) 0.569(2) 0.008(6) Uiso 1 1 d .
H16B H 0.833(4) 0.560(3) 0.619(2) 0.018(7) Uiso 1 1 d .
C17 C 0.9971(3) 0.8268(2) 0.80954(19) 0.0137(4) Uani 1 1 d .
H17A H 1.121(4) 0.814(2) 0.772(2) 0.018(7) Uiso 1 1 d .
H17B H 0.990(4) 0.905(2) 0.862(2) 0.013(6) Uiso 1 1 d .
C18 C 0.9205(3) 0.7209(2) 0.84498(18) 0.0128(4) Uani 1 1 d .
C19 C 1.0198(3) 0.6074(2) 0.8352(2) 0.0167(4) Uani 1 1 d .
H19 H 1.1498 0.5999 0.8099 0.020 Uiso 1 1 calc R
C20 C 0.9308(3) 0.5094(2) 0.86154(19) 0.0176(5) Uani 1 1 d .
H20 H 1.0002 0.4350 0.8563 0.021 Uiso 1 1 calc R
C21 C 0.7354(3) 0.5179(2) 0.89675(19) 0.0171(4) Uani 1 1 d .
H21 H 0.6741 0.4492 0.9149 0.021 Uiso 1 1 calc R
C22 C 0.6350(3) 0.6244(2) 0.90465(19) 0.0158(4) Uani 1 1 d .
H22 H 0.5033 0.6286 0.9271 0.019 Uiso 1 1 calc R
C23 C 0.7240(3) 0.7291(2) 0.87990(18) 0.0135(4) Uani 1 1 d .
C24 C 0.6242(3) 0.8432(2) 0.87619(19) 0.0143(4) Uani 1 1 d .
H24A H 0.492(4) 0.846(2) 0.887(2) 0.015(6) Uiso 1 1 d .
H24B H 0.683(4) 0.915(3) 0.921(2) 0.020(7) Uiso 1 1 d .

loop_
_atom_site_aniso_label
_atom_site_aniso_U_11
_atom_site_aniso_U_22
_atom_site_aniso_U_33
_atom_site_aniso_U_23
_atom_site_aniso_U_13
_atom_site_aniso_U_12
W1 0.01045(4) 0.00902(5) 0.00970(5) 0.00217(3) 0.00112(3) -0.00011(3)
C1 0.0151(10) 0.0129(11) 0.0146(11) 0.0048(9) 0.0000(8) 0.0007(8)
C2 0.0172(10) 0.0088(10) 0.0136(10) 0.0044(8) 0.0006(8) 0.0012(8)
C3 0.0177(10) 0.0132(11) 0.0153(11) 0.0044(9) 0.0026(8) 0.0034(8)
C4 0.0248(12) 0.0137(11) 0.0129(10) 0.0035(9) 0.0011(9) 0.0031(9)
C5 0.0192(11) 0.0129(11) 0.0180(11) 0.0041(9) -0.0049(9) -0.0016(8)
C6 0.0152(10) 0.0129(11) 0.0196(11) 0.0071(9) 0.0007(8) -0.0010(8)
C7 0.0163(10) 0.0097(10) 0.0146(10) 0.0058(8) 0.0010(8) -0.0010(8)
C8 0.0173(11) 0.0139(11) 0.0127(10) 0.0026(8) 0.0026(9) 0.0000(8)
C9 0.0135(10) 0.0125(11) 0.0146(10) 0.0035(8) 0.0014(8) -0.0016(8)
C10 0.0144(10) 0.0098(10) 0.0135(10) 0.0009(8) 0.0007(8) -0.0012(8)
C11 0.0144(10) 0.0132(11) 0.0172(11) 0.0024(9) -0.0022(8) -0.0023(8)
C12 0.0224(11) 0.0133(11) 0.0165(11) 0.0048(9) -0.0054(9) -0.0035(9)
C13 0.0259(12) 0.0163(12) 0.0120(10) 0.0029(9) 0.0009(9) -0.0065(9)
C14 0.0187(11) 0.0155(11) 0.0136(10) 0.0012(9) 0.0034(8) -0.0034(9)
C15 0.0161(10) 0.0090(10) 0.0132(10) 0.0005(8) 0.0014(8) -0.0027(8)
C16 0.0133(10) 0.0120(11) 0.0138(10) 0.0012(8) 0.0018(8) 0.0012(8)
C17 0.0142(10) 0.0132(11) 0.0130(10) 0.0025(9) -0.0004(8) 0.0002(8)
C18 0.0145(10) 0.0145(11) 0.0089(9) 0.0027(8) -0.0025(8) 0.0000(8)
C19 0.0163(10) 0.0183(12) 0.0149(11) 0.0040(9) -0.0016(8) 0.0016(9)
C20 0.0242(12) 0.0152(11) 0.0135(10) 0.0043(9) -0.0016(9) 0.0022(9)
C21 0.0237(11) 0.0146(11) 0.0141(11) 0.0060(9) -0.0013(9) -0.0033(9)
C22 0.0167(10) 0.0180(12) 0.0135(10) 0.0058(9) 0.0014(8) -0.0011(9)
C23 0.0184(10) 0.0141(11) 0.0086(9) 0.0042(8) 0.0003(8) 0.0008(8)
C24 0.0162(10) 0.0152(11) 0.0114(10) 0.0031(9) 0.0030(8) 0.0026(9)

loop_
_atom_type_symbol
_atom_type_description
_atom_type_scat_dispersion_real
_atom_type_scat_dispersion_imag
_atom_type_scat_source
C C 0.0033 0.0016 'International Tables Vol C Tables 4.2.6.8 and 6.1.1.4'
H H 0.0000 0.0000 'International Tables Vol C Tables 4.2.6.8 and 6.1.1.4'
W W -0.8490 6.8722 'International Tables Vol C Tables 4.2.6.8 and 6.1.1.4'

loop_
_geom_angle_atom_site_label_1
_geom_angle_atom_site_label_2
_geom_angle_atom_site_label_3
_geom_angle
C9 W1 C17 134.78(8)
C9 W1 C1 85.58(8)
C17 W1 C1 131.52(8)
C9 W1 C24 85.65(9)
C17 W1 C24 75.29(8)
C1 W1 C24 84.75(8)
C9 W1 C16 75.22(8)
C17 W1 C16 87.16(8)
C1 W1 C16 136.13(8)
C24 W1 C16 131.26(8)
C9 W1 C8 130.75(8)
C17 W1 C8 88.74(9)
C1 W1 C8 75.25(8)
C24 W1 C8 135.38(9)
C16 W1 C8 87.97(8)
C9 W1 C2 119.63(8)
C17 W1 C2 96.12(8)
C1 W1 C2 35.88(8)
C24 W1 C2 77.73(8)
C16 W1 C2 150.26(8)
C8 W1 C2 62.65(8)
C9 W1 C10 35.78(7)
C17 W1 C10 149.07(8)
C1 W1 C10 78.87(8)
C24 W1 C10 119.56(8)
C16 W1 C10 62.46(7)
C8 W1 C10 95.43(8)
C2 W1 C10 113.03(7)
C9 W1 C18 99.32(8)
C17 W1 C18 35.57(8)
C1 W1 C18 145.93(8)
C24 W1 C18 62.27(7)
C16 W1 C18 76.99(7)
C8 W1 C18 121.79(8)
C2 W1 C18 121.19(7)
C10 W1 C18 123.56(7)
C9 W1 C15 62.41(8)
C17 W1 C15 120.01(8)
C1 W1 C15 100.82(8)
C24 W1 C15 146.72(8)
C16 W1 C15 35.37(7)
C8 W1 C15 77.09(8)
C2 W1 C15 124.91(7)
C10 W1 C15 33.38(7)
C18 W1 C15 111.38(7)
C9 W1 C23 78.23(8)
C17 W1 C23 62.39(8)
C1 W1 C23 118.39(8)
C24 W1 C23 35.56(7)
C16 W1 C23 96.07(8)
C8 W1 C23 150.48(8)
C2 W1 C23 111.68(7)
C10 W1 C23 112.39(7)
C18 W1 C23 33.22(7)
C15 W1 C23 121.37(7)
C9 W1 C7 146.39(8)
C17 W1 C7 78.15(8)
C1 W1 C7 62.33(8)
C24 W1 C7 100.12(8)
C16 W1 C7 120.50(8)
C8 W1 C7 35.30(7)
C2 W1 C7 33.45(7)
C10 W1 C7 121.04(7)
C18 W1 C7 112.74(7)
C15 W1 C7 111.60(7)
C23 W1 C7 124.45(7)
C2 C1 W1 81.53(12)
C2 C1 H1A 115.3(15)
W1 C1 H1A 116.8(15)
C2 C1 H1B 116.4(19)
W1 C1 H1B 113.1(18)
H1A C1 H1B 111(2)
C3 C2 C7 118.7(2)
C3 C2 C1 124.9(2)
C7 C2 C1 115.83(19)
C3 C2 W1 127.18(15)
C7 C2 W1 74.34(12)
C1 C2 W1 62.59(11)
C4 C3 C2 120.9(2)
C4 C3 H3 119.6
C2 C3 H3 119.6
C3 C4 C5 120.5(2)
C3 C4 H4 119.7
C5 C4 H4 119.7
C6 C5 C4 120.2(2)
C6 C5 H5 119.9
C4 C5 H5 119.9
C5 C6 C7 120.9(2)
C5 C6 H6 119.6
C7 C6 H6 119.6
C2 C7 C6 118.7(2)
C2 C7 C8 116.2(2)
C6 C7 C8 124.5(2)
C2 C7 W1 72.21(12)
C6 C7 W1 130.43(14)
C8 C7 W1 62.06(12)
C7 C8 W1 82.64(13)
C7 C8 H8A 115.1(17)
W1 C8 H8A 122.5(16)
C7 C8 H8B 114.1(17)
W1 C8 H8B 109.5(17)
H8A C8 H8B 111(2)
C10 C9 W1 81.96(13)
C10 C9 H9A 112.5(17)
W1 C9 H9A 119.3(17)
C10 C9 H9B 117.7(16)
W1 C9 H9B 111.3(16)
H9A C9 H9B 111(2)
C15 C10 C11 118.8(2)
C15 C10 C9 116.12(19)
C11 C10 C9 124.7(2)
C15 C10 W1 74.16(12)
C11 C10 W1 128.49(15)
C9 C10 W1 62.27(12)
C12 C11 C10 121.0(2)
C12 C11 H11 119.5
C10 C11 H11 119.5
C11 C12 C13 120.2(2)
C11 C12 H12 119.9
C13 C12 H12 119.9
C14 C13 C12 120.6(2)
C14 C13 H13 119.7
C12 C13 H13 119.7
C13 C14 C15 120.5(2)
C13 C14 H14 119.7
C15 C14 H14 119.7
C10 C15 C14 118.9(2)
C10 C15 C16 115.92(19)
C14 C15 C16 124.8(2)
C10 C15 W1 72.46(12)
C14 C15 W1 130.74(15)
C16 C15 W1 62.11(11)
C15 C16 W1 82.51(13)
C15 C16 H16A 115.3(14)
W1 C16 H16A 121.3(15)
C15 C16 H16B 113.4(16)
W1 C16 H16B 109.9(16)
H16A C16 H16B 111(2)
C18 C17 W1 82.69(13)
C18 C17 H17A 115.2(15)
W1 C17 H17A 117.5(15)
C18 C17 H17B 117.7(16)
W1 C17 H17B 107.3(15)
H17A C17 H17B 113(2)
C23 C18 C19 118.7(2)
C23 C18 C17 116.17(19)
C19 C18 C17 124.8(2)
C23 C18 W1 73.53(11)
C19 C18 W1 130.48(15)
C17 C18 W1 61.73(11)
C20 C19 C18 120.9(2)
C20 C19 H19 119.5
C18 C19 H19 119.5
C19 C20 C21 120.3(2)
C19 C20 H20 119.8
C21 C20 H20 119.8
C22 C21 C20 120.2(2)
C22 C21 H21 119.9
C20 C21 H21 119.9
C21 C22 C23 121.1(2)
C21 C22 H22 119.4
C23 C22 H22 119.4
C22 C23 C18 118.78(19)
C22 C23 C24 125.2(2)
C18 C23 C24 115.8(2)
C22 C23 W1 131.09(16)
C18 C23 W1 73.26(12)
C24 C23 W1 61.83(11)
C23 C24 W1 82.61(13)
C23 C24 H24A 117.7(16)
W1 C24 H24A 119.4(16)
C23 C24 H24B 115.4(17)
W1 C24 H24B 110.9(17)
H24A C24 H24B 109(2)

loop_
_geom_bond_atom_site_label_1
_geom_bond_atom_site_label_2
_geom_bond_distance
W1 C9 2.204(2)
W1 C17 2.208(2)
W1 C1 2.212(2)
W1 C24 2.214(2)
W1 C16 2.218(2)
W1 C8 2.220(2)
W1 C2 2.465(2)
W1 C10 2.466(2)
W1 C18 2.487(2)
W1 C15 2.488(2)
W1 C23 2.491(2)
W1 C7 2.493(2)
C1 C2 1.461(3)
C1 H1A 0.99(3)
C1 H1B 0.86(3)
C2 C3 1.424(3)
C2 C7 1.427(3)
C3 C4 1.365(3)
C3 H3 0.9500
C4 C5 1.419(3)
C4 H4 0.9500
C5 C6 1.366(3)
C5 H5 0.9500
C6 C7 1.428(3)
C6 H6 0.9500
C7 C8 1.453(3)
C8 H8A 0.92(3)
C8 H8B 0.88(3)
C9 C10 1.456(3)
C9 H9A 0.94(3)
C9 H9B 0.93(3)
C10 C15 1.423(3)
C10 C11 1.423(3)
C11 C12 1.361(3)
C11 H11 0.9500
C12 C13 1.418(3)
C12 H12 0.9500
C13 C14 1.365(3)
C13 H13 0.9500
C14 C15 1.429(3)
C14 H14 0.9500
C15 C16 1.453(3)
C16 H16A 0.96(2)
C16 H16B 0.93(3)
C17 C18 1.459(3)
C17 H17A 0.98(3)
C17 H17B 0.94(3)
C18 C23 1.423(3)
C18 C19 1.424(3)
C19 C20 1.363(3)
C19 H19 0.9500
C20 C21 1.416(3)
C20 H20 0.9500
C21 C22 1.363(3)
C21 H21 0.9500
C22 C23 1.419(3)
C22 H22 0.9500
C23 C24 1.460(3)
C24 H24A 0.92(3)
C24 H24B 0.91(3)
